data_4306558
loop_
_publ_author_name
'Stuart D. Robertson'
'Tristram Chivers'
'Heikki M. Tuononen'

_publ_contact_author_address
;
Department of Chemistry
University of Calgary, Calgary, Alberta 
T2N 1N4, Canada
;
_publ_contact_author_name 'Prof. T. Chivers'
_publ_section_title
;
Experimental and Theoretical Investigations of the Redox Behavior of the
Heterodichalcogenido Ligands [(EPiPr2)(TePiPr2)N]-(E = S, Se): Cyclic
Cations and Acyclic Dichalcogenide Dimers
;
_journal_name_full 'Inorganic Chemistry'
_journal_page_first 10634
_journal_page_last 10643
_journal_paper_doi 10.1021/ic801384c
_journal_volume 47
_journal_year 2008
_chemical_formula_moiety 'C12 H28 I N P2 Se Te'
_chemical_formula_sum 'C12 H28 I N P2 Se Te'
_chemical_formula_weight 581.75
_chemical_name_systematic
; 
 ? 
;
_space_group_IT_number 14
_symmetry_cell_setting monoclinic
_symmetry_space_group_name_Hall '-P 2yn'
_symmetry_space_group_name_H-M 'P 1 21/n 1'
_atom_sites_solution_hydrogens geom
_atom_sites_solution_primary direct
_atom_sites_solution_secondary difmap
_audit_creation_method SHELXL-97
_cell_angle_alpha 90.00
_cell_angle_beta 112.2059(13)
_cell_angle_gamma 90.00
_cell_formula_units_Z 4
_cell_length_a 10.3513(2)
_cell_length_b 15.5319(3)
_cell_length_c 13.3861(3)
_cell_measurement_temperature 173(2)
_cell_volume 1992.53(7)
_computing_cell_refinement 'Nonius DENZO'
_computing_data_collection 'Nonius COLLECT'
_computing_data_reduction 'Nonius DENZO'
_computing_molecular_graphics 'Bruker SHELXTL'
_computing_publication_material 'Bruker SHELXTL'
_computing_structure_refinement 'SHELXL-97 (Sheldrick, 1997)'
_computing_structure_solution 'SHELXS-97 (Sheldrick, 1990)'
_diffrn_ambient_temperature 173(2)
_diffrn_measured_fraction_theta_full 0.982
_diffrn_measured_fraction_theta_max 0.982
_diffrn_measurement_device_type 'Nonius KappaCCD'
_diffrn_measurement_method 'phi\omega scans'
_diffrn_radiation_monochromator graphite
_diffrn_radiation_source 'fine-focus sealed tube'
_diffrn_radiation_type MoK\a
_diffrn_radiation_wavelength 0.71073
_diffrn_reflns_av_R_equivalents 0.0551
_diffrn_reflns_av_sigmaI/netI 0.0258
_diffrn_reflns_limit_h_max 13
_diffrn_reflns_limit_h_min -13
_diffrn_reflns_limit_k_max 20
_diffrn_reflns_limit_k_min -20
_diffrn_reflns_limit_l_max 17
_diffrn_reflns_limit_l_min -17
_diffrn_reflns_number 33864
_diffrn_reflns_theta_full 27.68
_diffrn_reflns_theta_max 27.68
_diffrn_reflns_theta_min 2.14
_exptl_absorpt_coefficient_mu 5.018
_exptl_absorpt_correction_T_max 0.672
_exptl_absorpt_correction_T_min 0.513
_exptl_absorpt_correction_type multi-scan
_exptl_absorpt_process_details
; 
multi-scan from symmetry-related measurements 
 Sortav (Blessing 1995) 
;
_exptl_crystal_colour orange
_exptl_crystal_density_diffrn 1.939
_exptl_crystal_density_method 'not measured'
_exptl_crystal_description block
_exptl_crystal_F_000 1104
_exptl_crystal_size_max 0.26
_exptl_crystal_size_mid 0.10
_exptl_crystal_size_min 0.08
_refine_diff_density_max 0.703
_refine_diff_density_min -1.294
_refine_diff_density_rms 0.262
_refine_ls_extinction_method none
_refine_ls_goodness_of_fit_ref 1.080
_refine_ls_hydrogen_treatment constr
_refine_ls_matrix_type full
_refine_ls_number_parameters 171
_refine_ls_number_reflns 4579
_refine_ls_number_restraints 0
_refine_ls_restrained_S_all 1.080
_refine_ls_R_factor_all 0.0330
_refine_ls_R_factor_gt 0.0249
_refine_ls_shift/su_max 0.001
_refine_ls_shift/su_mean 0.000
_refine_ls_structure_factor_coef Fsqd
_refine_ls_weighting_details 'calc w=1/[\s^2^(Fo^2^)+(0.0296P)^2^+1.6349P] where P=(Fo^2^+2Fc^2^)/3'
_refine_ls_weighting_scheme calc
_refine_ls_wR_factor_gt 0.0569
_refine_ls_wR_factor_ref 0.0629
_reflns_number_gt 4040
_reflns_number_total 4579
_reflns_threshold_expression >2sigma(I)
_cod_data_source_file ic801384c_si_001_2.cif
_cod_data_source_block 2b
_cod_depositor_comments
;
The following automatic conversions were performed:
'_symmetry_cell_setting' value 'Monoclinic' changed to 'monoclinic'
according to '/home/saulius/struct/CIF-dictionaries/cif_core.dic'
dictionary named 'cif_core.dic' version 2.4.1 from 2010-06-29.

Automatic conversion script
Id: cif_fix_enum 1527 2010-12-29 10:47:43Z saulius 
;
_cod_database_code 4306558

loop_
_symmetry_equiv_pos_as_xyz
'x, y, z'
'-x+1/2, y+1/2, -z+1/2'
'-x, -y, -z'
'x-1/2, -y-1/2, z-1/2'

loop_
_atom_site_label
_atom_site_type_symbol
_atom_site_fract_x
_atom_site_fract_y
_atom_site_fract_z
_atom_site_U_iso_or_equiv
_atom_site_adp_type
_atom_site_occupancy
_atom_site_symmetry_multiplicity
_atom_site_calc_flag
_atom_site_refinement_flags
_atom_site_disorder_assembly
_atom_site_disorder_group
I1 I 0.23576(2) 0.090146(14) 0.280911(18) 0.03845(7) Uani 1 1 d . . .
Te1 Te 0.011036(19) 0.197452(12) 0.310081(14) 0.02810(6) Uani 1 1 d . . .
Se1 Se -0.19914(3) 0.29557(2) 0.32914(2) 0.03145(8) Uani 1 1 d . . .
P1 P -0.13115(7) 0.20350(4) 0.11238(5) 0.02176(14) Uani 1 1 d . . .
P2 P -0.35695(7) 0.24016(4) 0.18182(5) 0.02152(14) Uani 1 1 d . . .
N1 N -0.2911(2) 0.21882(15) 0.09388(18) 0.0243(5) Uani 1 1 d . . .
C10 C -0.0678(3) 0.29033(18) 0.0501(2) 0.0312(6) Uani 1 1 d . . .
H10A H -0.1407 0.2993 -0.0236 0.037 Uiso 1 1 calc R . .
C11 C 0.0674(4) 0.2687(2) 0.0348(3) 0.0470(9) Uani 1 1 d . . .
H11A H 0.0961 0.3181 0.0025 0.071 Uiso 1 1 calc R . .
H11B H 0.0522 0.2187 -0.0130 0.071 Uiso 1 1 calc R . .
H11C H 0.1406 0.2555 0.1049 0.071 Uiso 1 1 calc R . .
C12 C -0.0556(5) 0.3754(2) 0.1112(3) 0.0512(10) Uani 1 1 d . . .
H12A H -0.0441 0.4230 0.0671 0.077 Uiso 1 1 calc R . .
H12B H 0.0254 0.3731 0.1794 0.077 Uiso 1 1 calc R . .
H12C H -0.1404 0.3846 0.1260 0.077 Uiso 1 1 calc R . .
C20 C -0.1135(3) 0.10379(17) 0.0460(2) 0.0270(6) Uani 1 1 d . . .
H20A H -0.0137 0.0982 0.0542 0.032 Uiso 1 1 calc R . .
C21 C -0.1520(3) 0.02386(19) 0.0952(3) 0.0352(7) Uani 1 1 d . . .
H21A H -0.1359 -0.0277 0.0593 0.053 Uiso 1 1 calc R . .
H21B H -0.2506 0.0268 0.0854 0.053 Uiso 1 1 calc R . .
H21C H -0.0941 0.0212 0.1724 0.053 Uiso 1 1 calc R . .
C22 C -0.2031(4) 0.1105(2) -0.0750(2) 0.0378(7) Uani 1 1 d . . .
H22A H -0.1893 0.0591 -0.1121 0.057 Uiso 1 1 calc R . .
H22B H -0.1756 0.1617 -0.1049 0.057 Uiso 1 1 calc R . .
H22C H -0.3017 0.1151 -0.0851 0.057 Uiso 1 1 calc R . .
C30 C -0.4396(3) 0.14609(18) 0.2144(2) 0.0290(6) Uani 1 1 d . . .
H30A H -0.4991 0.1674 0.2531 0.035 Uiso 1 1 calc R . .
C31 C -0.3363(4) 0.0822(2) 0.2887(3) 0.0426(8) Uani 1 1 d . . .
H31A H -0.3872 0.0369 0.3095 0.064 Uiso 1 1 calc R . .
H31B H -0.2742 0.1122 0.3535 0.064 Uiso 1 1 calc R . .
H31C H -0.2809 0.0564 0.2511 0.064 Uiso 1 1 calc R . .
C32 C -0.5373(4) 0.1028(2) 0.1098(3) 0.0403(8) Uani 1 1 d . . .
H32A H -0.5778 0.0508 0.1276 0.061 Uiso 1 1 calc R . .
H32B H -0.4842 0.0872 0.0654 0.061 Uiso 1 1 calc R . .
H32C H -0.6122 0.1428 0.0697 0.061 Uiso 1 1 calc R . .
C40 C -0.4957(3) 0.31961(18) 0.1269(2) 0.0292(6) Uani 1 1 d . . .
H40A H -0.5682 0.2940 0.0609 0.035 Uiso 1 1 calc R . .
C41 C -0.5659(3) 0.3400(2) 0.2066(3) 0.0383(7) Uani 1 1 d . . .
H41A H -0.6360 0.3852 0.1764 0.058 Uiso 1 1 calc R . .
H41B H -0.4954 0.3598 0.2749 0.058 Uiso 1 1 calc R . .
H41C H -0.6112 0.2880 0.2192 0.058 Uiso 1 1 calc R . .
C42 C -0.4433(4) 0.4023(2) 0.0926(3) 0.0441(8) Uani 1 1 d . . .
H42A H -0.5222 0.4412 0.0579 0.066 Uiso 1 1 calc R . .
H42B H -0.3990 0.3882 0.0416 0.066 Uiso 1 1 calc R . .
H42C H -0.3752 0.4304 0.1563 0.066 Uiso 1 1 calc R . .

loop_
_atom_site_aniso_label
_atom_site_aniso_U_11
_atom_site_aniso_U_22
_atom_site_aniso_U_33
_atom_site_aniso_U_23
_atom_site_aniso_U_13
_atom_site_aniso_U_12
I1 0.02705(11) 0.04395(13) 0.04375(13) -0.01343(9) 0.01272(9) -0.00195(8)
Te1 0.02490(10) 0.03701(12) 0.02069(10) -0.00390(7) 0.00671(8) -0.00296(7)
Se1 0.02986(16) 0.04075(17) 0.02135(15) -0.01113(12) 0.00697(12) -0.00069(12)
P1 0.0258(3) 0.0218(3) 0.0185(3) -0.0034(3) 0.0093(3) -0.0049(2)
P2 0.0240(3) 0.0213(3) 0.0187(3) -0.0014(3) 0.0074(3) -0.0005(3)
N1 0.0274(12) 0.0256(11) 0.0190(11) -0.0037(9) 0.0079(9) -0.0031(9)
C10 0.0402(17) 0.0302(15) 0.0265(15) -0.0001(12) 0.0163(13) -0.0073(12)
C11 0.048(2) 0.052(2) 0.051(2) 0.0020(17) 0.0300(18) -0.0143(17)
C12 0.078(3) 0.0278(16) 0.058(2) -0.0089(16) 0.036(2) -0.0185(17)
C20 0.0299(14) 0.0262(14) 0.0268(14) -0.0076(11) 0.0128(12) -0.0010(11)
C21 0.0412(17) 0.0254(14) 0.0365(17) -0.0039(12) 0.0121(14) -0.0009(12)
C22 0.0502(19) 0.0367(17) 0.0244(15) -0.0117(13) 0.0116(14) 0.0003(14)
C30 0.0304(15) 0.0273(14) 0.0340(16) 0.0021(12) 0.0177(13) -0.0025(11)
C31 0.0453(19) 0.0389(18) 0.045(2) 0.0191(15) 0.0192(16) 0.0040(14)
C32 0.0452(19) 0.0348(17) 0.0432(19) -0.0044(14) 0.0192(16) -0.0149(14)
C40 0.0275(14) 0.0251(13) 0.0279(15) -0.0001(11) 0.0026(12) 0.0035(11)
C41 0.0330(16) 0.0369(17) 0.0463(19) -0.0060(14) 0.0162(15) 0.0034(13)
C42 0.062(2) 0.0265(15) 0.045(2) 0.0068(14) 0.0213(18) 0.0072(15)

loop_
_atom_type_symbol
_atom_type_description
_atom_type_scat_dispersion_real
_atom_type_scat_dispersion_imag
_atom_type_scat_source
C C 0.0033 0.0016 'International Tables Vol C Tables 4.2.6.8 and 6.1.1.4'
H H 0.0000 0.0000 'International Tables Vol C Tables 4.2.6.8 and 6.1.1.4'
N N 0.0061 0.0033 'International Tables Vol C Tables 4.2.6.8 and 6.1.1.4'
P P 0.1023 0.0942 'International Tables Vol C Tables 4.2.6.8 and 6.1.1.4'
Se Se -0.0929 2.2259 'International Tables Vol C Tables 4.2.6.8 and 6.1.1.4'
Te Te -0.5308 1.6751 'International Tables Vol C Tables 4.2.6.8 and 6.1.1.4'
I I -0.4742 1.8119 'International Tables Vol C Tables 4.2.6.8 and 6.1.1.4'

loop_
_geom_angle_atom_site_label_1
_geom_angle_atom_site_label_2
_geom_angle_atom_site_label_3
_geom_angle
_geom_angle_site_symmetry_1
_geom_angle_site_symmetry_3
_geom_angle_publ_flag
P1 Te1 Se1 84.68(3) . . ?
P1 Te1 I1 93.34(3) . . ?
Se1 Te1 I1 178.022(10) . . ?
P2 Se1 Te1 92.60(3) . . ?
N1 P1 C20 109.83(13) . . ?
N1 P1 C10 110.38(14) . . ?
C20 P1 C10 106.48(13) . . ?
N1 P1 Te1 109.35(9) . . ?
C20 P1 Te1 110.85(10) . . ?
C10 P1 Te1 109.92(10) . . ?
N1 P2 C40 109.42(13) . . ?
N1 P2 C30 112.17(13) . . ?
C40 P2 C30 105.61(13) . . ?
N1 P2 Se1 111.15(9) . . ?
C40 P2 Se1 107.50(10) . . ?
C30 P2 Se1 110.75(10) . . ?
P1 N1 P2 128.40(15) . . ?
C11 C10 C12 111.5(3) . . ?
C11 C10 P1 113.8(2) . . ?
C12 C10 P1 111.3(2) . . ?
C21 C20 C22 111.0(2) . . ?
C21 C20 P1 112.9(2) . . ?
C22 C20 P1 108.8(2) . . ?
C31 C30 C32 111.6(3) . . ?
C31 C30 P2 113.6(2) . . ?
C32 C30 P2 109.8(2) . . ?
C42 C40 C41 110.5(3) . . ?
C42 C40 P2 112.0(2) . . ?
C41 C40 P2 111.5(2) . . ?

loop_
_geom_bond_atom_site_label_1
_geom_bond_atom_site_label_2
_geom_bond_distance
_geom_bond_site_symmetry_2
_geom_bond_publ_flag
I1 Te1 3.0047(5) . ?
Te1 P1 2.4969(11) . ?
Te1 Se1 2.7460(5) . ?
Se1 P2 2.2053(11) . ?
P1 N1 1.597(2) . ?
P1 C20 1.829(3) . ?
P1 C10 1.832(3) . ?
P2 N1 1.602(2) . ?
P2 C40 1.824(3) . ?
P2 C30 1.827(3) . ?
C10 C11 1.527(5) . ?
C10 C12 1.534(4) . ?
C20 C21 1.527(4) . ?
C20 C22 1.536(4) . ?
C30 C31 1.521(4) . ?
C30 C32 1.538(4) . ?
C40 C42 1.530(4) . ?
C40 C41 1.534(4) . ?
